data_4035841
loop_
_publ_author_name
'Skalenko, Yevhen A.'
'Druzhenko, Tetiana V.'
'Denisenko, Aleksandr V.'
'Samoilenko, Maryna V.'
'Dacenko, Oleksandr P.'
'Trofymchuk, Serhii A.'
'Grygorenko, Oleksandr O.'
'Tolmachev, Andrey A.'
'Mykhailiuk, Pavel K.'

_publ_section_title
;
 [2+2]-Photocycloaddition of N-Benzylmaleimide to Alkenes As an Approach
 to Functional 3-Azabicyclo[3.2.0]heptanes.
;
_journal_issue 12
_journal_name_full 'The Journal of organic chemistry'
_journal_page_first 6275
_journal_page_last 6289
_journal_paper_doi 10.1021/acs.joc.8b00077
_journal_volume 83
_journal_year 2018
_chemical_formula_sum 'C13 H12 Cl N O4 S'
_chemical_formula_weight 313.75
_space_group_crystal_system monoclinic
_space_group_IT_number 15
_space_group_name_Hall '-C 2yc'
_space_group_name_H-M_alt 'C 1 2/c 1'
_atom_sites_solution_hydrogens geom
_audit_creation_method SHELXL-2014/7
_cell_angle_alpha 90
_cell_angle_beta 120.993(14)
_cell_angle_gamma 90
_cell_formula_units_Z 8
_cell_length_a 29.204(3)
_cell_length_b 5.9824(6)
_cell_length_c 18.1623(17)
_cell_measurement_reflns_used 1647
_cell_measurement_temperature 293(2)
_cell_measurement_theta_max 22.1
_cell_measurement_theta_min 3.5
_cell_volume 2720.1(6)
_computing_structure_refinement 'SHELXL-2014/7 (Sheldrick, 2014)'
_diffrn_ambient_temperature 293(2)
_diffrn_detector_area_resol_mean 16.1827
_diffrn_measured_fraction_theta_full 0.989
_diffrn_measured_fraction_theta_max 0.986
_diffrn_measurement_device_type 'Xcalibur, Sapphire3'
_diffrn_radiation_type MoK\a
_diffrn_radiation_wavelength 0.71073
_diffrn_reflns_av_R_equivalents 0.0678
_diffrn_reflns_av_unetI/netI 0.0656
_diffrn_reflns_Laue_measured_fraction_full 0.989
_diffrn_reflns_Laue_measured_fraction_max 0.986
_diffrn_reflns_limit_h_max 40
_diffrn_reflns_limit_h_min -34
_diffrn_reflns_limit_k_max 8
_diffrn_reflns_limit_k_min -8
_diffrn_reflns_limit_l_max 24
_diffrn_reflns_limit_l_min -25
_diffrn_reflns_number 13070
_diffrn_reflns_point_group_measured_fraction_full 0.989
_diffrn_reflns_point_group_measured_fraction_max 0.986
_diffrn_reflns_theta_full 25.242
_diffrn_reflns_theta_max 29.999
_diffrn_reflns_theta_min 2.944
_diffrn_source 'Enhance (Mo) X-ray Source'
_exptl_absorpt_coefficient_mu 0.446
_exptl_absorpt_correction_T_max 1.000
_exptl_absorpt_correction_T_min 0.657
_exptl_absorpt_correction_type multi-scan
_exptl_absorpt_process_details
;
CrysAlis RED, Agilent Technologies,
Version 1.171.36.24 (release 03-12-2012 CrysAlis171 .NET)
(compiled Dec  3 2012,18:21:49)
Empirical absorption correction using spherical harmonics,
 implemented in SCALE3 ABSPACK scaling algorithm.
;
_exptl_crystal_colour colorless
_exptl_crystal_density_diffrn 1.532
_exptl_crystal_description plate
_exptl_crystal_F_000 1296
_exptl_crystal_size_max 0.200
_exptl_crystal_size_mid 0.150
_exptl_crystal_size_min 0.030
_refine_diff_density_max 0.385
_refine_diff_density_min -0.408
_refine_diff_density_rms 0.059
_refine_ls_extinction_method none
_refine_ls_goodness_of_fit_ref 0.917
_refine_ls_hydrogen_treatment constr
_refine_ls_matrix_type full
_refine_ls_number_parameters 181
_refine_ls_number_reflns 3923
_refine_ls_number_restraints 0
_refine_ls_restrained_S_all 0.917
_refine_ls_R_factor_all 0.1087
_refine_ls_R_factor_gt 0.0566
_refine_ls_shift/su_max 0.000
_refine_ls_shift/su_mean 0.000
_refine_ls_structure_factor_coef Fsqd
_refine_ls_weighting_details 'w=1/[\s^2^(Fo^2^)+(0.0726P)^2^] where P=(Fo^2^+2Fc^2^)/3'
_refine_ls_weighting_scheme calc
_refine_ls_wR_factor_gt 0.1378
_refine_ls_wR_factor_ref 0.1657
_reflns_Friedel_coverage 0.000
_reflns_number_gt 2063
_reflns_number_total 3923
_reflns_threshold_expression 'I > 2\s(I)'
_cod_data_source_file jo8b00077_si_002.cif
_cod_data_source_block 12a
_cod_original_sg_symbol_H-M 'C 2/c'
_cod_database_code 4035841
_shelx_shelxl_version_number 2014/7
_shelx_space_group_comment
;
The symmetry employed for this shelxl refinement is uniquely defined
by the following loop, which should always be used as a source of
symmetry information in preference to the above space-group names.
They are only intended as comments.
;
_shelx_estimated_absorpt_t_min 0.916
_shelx_estimated_absorpt_t_max 0.987

loop_
_space_group_symop_operation_xyz
'x, y, z'
'-x, y, -z+1/2'
'x+1/2, y+1/2, z'
'-x+1/2, y+1/2, -z+1/2'
'-x, -y, -z'
'x, -y, z-1/2'
'-x+1/2, -y+1/2, -z'
'x+1/2, -y+1/2, z-1/2'

loop_
_atom_site_label
_atom_site_type_symbol
_atom_site_fract_x
_atom_site_fract_y
_atom_site_fract_z
_atom_site_U_iso_or_equiv
_atom_site_adp_type
_atom_site_occupancy
_atom_site_site_symmetry_order
_atom_site_calc_flag
_atom_site_refinement_flags_posn
_atom_site_refinement_flags_adp
Cl1 Cl 0.04612(3) 0.23849(16) 0.05768(5) 0.0841(3) Uani 1 1 d . .
S1 S 0.08125(2) 0.44540(11) 0.15924(4) 0.0523(2) Uani 1 1 d . .
O1 O 0.26041(8) 0.0293(3) 0.45573(12) 0.0668(5) Uani 1 1 d . .
O2 O 0.25377(7) 0.6219(3) 0.29392(11) 0.0630(5) Uani 1 1 d . .
O3 O 0.08379(8) 0.6595(3) 0.12899(13) 0.0732(6) Uani 1 1 d . .
O4 O 0.05558(8) 0.4172(4) 0.20671(13) 0.0737(6) Uani 1 1 d . .
N1 N 0.26903(8) 0.3238(4) 0.38348(12) 0.0476(5) Uani 1 1 d . .
C1 C 0.15071(11) 0.1127(4) 0.26498(16) 0.0545(6) Uani 1 1 d . .
H1A H 0.1714 -0.0030 0.2578 0.065 Uiso 1 1 calc R U
H1B H 0.1167 0.0548 0.2537 0.065 Uiso 1 1 calc R U
C2 C 0.18245(9) 0.2421(4) 0.35161(14) 0.0476(6) Uani 1 1 d . .
H2 H 0.1640 0.2560 0.3837 0.057 Uiso 1 1 calc R U
C3 C 0.23995(10) 0.1787(4) 0.40449(15) 0.0485(6) Uani 1 1 d . .
C4 C 0.23786(10) 0.4821(4) 0.32369(14) 0.0464(5) Uani 1 1 d . .
C5 C 0.18131(10) 0.4525(4) 0.30301(15) 0.0447(5) Uani 1 1 d . .
H5 H 0.1650 0.5844 0.3124 0.054 Uiso 1 1 calc R U
C6 C 0.14599(9) 0.3292(4) 0.21626(14) 0.0474(5) Uani 1 1 d . .
H6 H 0.1629 0.3186 0.1817 0.057 Uiso 1 1 calc R U
C7 C 0.32559(9) 0.2950(4) 0.41515(15) 0.0518(6) Uani 1 1 d . .
H7A H 0.3325 0.3398 0.3704 0.062 Uiso 1 1 calc R U
H7B H 0.3343 0.1376 0.4266 0.062 Uiso 1 1 calc R U
C8 C 0.36200(10) 0.4261(4) 0.49563(15) 0.0460(5) Uani 1 1 d . .
C9 C 0.41245(10) 0.3458(5) 0.55301(16) 0.0592(7) Uani 1 1 d . .
H9 H 0.4232 0.2088 0.5428 0.071 Uiso 1 1 calc R U
C10 C 0.44708(12) 0.4667(6) 0.6253(2) 0.0781(9) Uani 1 1 d . .
H10 H 0.4807 0.4100 0.6641 0.094 Uiso 1 1 calc R U
C11 C 0.43176(12) 0.6707(6) 0.63993(19) 0.0767(9) Uani 1 1 d . .
H11 H 0.4553 0.7539 0.6880 0.092 Uiso 1 1 calc R U
C12 C 0.38204(12) 0.7510(5) 0.58380(18) 0.0640(7) Uani 1 1 d . .
H12 H 0.3716 0.8887 0.5940 0.077 Uiso 1 1 calc R U
C13 C 0.34735(10) 0.6303(5) 0.51237(16) 0.0539(6) Uani 1 1 d . .
H13 H 0.3135 0.6868 0.4747 0.065 Uiso 1 1 calc R U

loop_
_atom_site_aniso_label
_atom_site_aniso_U_11
_atom_site_aniso_U_22
_atom_site_aniso_U_33
_atom_site_aniso_U_23
_atom_site_aniso_U_13
_atom_site_aniso_U_12
Cl1 0.0684(5) 0.0982(6) 0.0651(5) -0.0196(4) 0.0197(4) -0.0060(4)
S1 0.0453(4) 0.0570(4) 0.0528(4) 0.0024(3) 0.0240(3) -0.0008(3)
O1 0.0753(13) 0.0639(12) 0.0684(12) 0.0260(10) 0.0421(11) 0.0217(10)
O2 0.0600(11) 0.0709(12) 0.0549(10) 0.0116(9) 0.0274(9) -0.0085(10)
O3 0.0633(12) 0.0605(12) 0.0827(14) 0.0182(10) 0.0283(11) 0.0038(9)
O4 0.0637(12) 0.0928(16) 0.0813(13) -0.0034(11) 0.0492(11) 0.0000(11)
N1 0.0462(11) 0.0566(12) 0.0427(10) 0.0022(9) 0.0248(9) 0.0052(9)
C1 0.0579(15) 0.0449(13) 0.0586(15) 0.0011(11) 0.0285(12) -0.0026(12)
C2 0.0511(14) 0.0516(14) 0.0478(13) 0.0072(10) 0.0309(11) 0.0042(11)
C3 0.0602(15) 0.0500(13) 0.0446(12) 0.0018(11) 0.0336(11) 0.0077(12)
C4 0.0495(13) 0.0517(13) 0.0383(11) 0.0019(10) 0.0227(10) 0.0000(11)
C5 0.0495(13) 0.0441(13) 0.0450(12) 0.0043(10) 0.0276(11) 0.0051(10)
C6 0.0490(13) 0.0542(14) 0.0441(12) 0.0042(11) 0.0276(11) 0.0012(11)
C7 0.0463(13) 0.0628(15) 0.0508(14) -0.0015(12) 0.0283(11) 0.0070(12)
C8 0.0446(12) 0.0549(14) 0.0446(12) 0.0021(11) 0.0273(10) 0.0021(11)
C9 0.0563(15) 0.0679(17) 0.0529(14) 0.0031(13) 0.0278(12) 0.0189(13)
C10 0.0507(16) 0.104(3) 0.0600(17) -0.0086(17) 0.0144(14) 0.0165(17)
C11 0.0621(18) 0.097(2) 0.0586(17) -0.0241(17) 0.0222(15) -0.0027(17)
C12 0.0683(18) 0.0644(17) 0.0663(17) -0.0106(14) 0.0396(15) 0.0026(14)
C13 0.0527(14) 0.0575(15) 0.0525(14) 0.0048(12) 0.0279(12) 0.0116(12)

loop_
_atom_type_symbol
_atom_type_description
_atom_type_scat_dispersion_real
_atom_type_scat_dispersion_imag
_atom_type_scat_source
C C 0.0033 0.0016 'International Tables Vol C Tables 4.2.6.8 and 6.1.1.4'
H H 0.0000 0.0000 'International Tables Vol C Tables 4.2.6.8 and 6.1.1.4'
N N 0.0061 0.0033 'International Tables Vol C Tables 4.2.6.8 and 6.1.1.4'
O O 0.0106 0.0060 'International Tables Vol C Tables 4.2.6.8 and 6.1.1.4'
S S 0.1246 0.1234 'International Tables Vol C Tables 4.2.6.8 and 6.1.1.4'
Cl Cl 0.1484 0.1585 'International Tables Vol C Tables 4.2.6.8 and 6.1.1.4'

loop_
_geom_angle_atom_site_label_1
_geom_angle_atom_site_label_2
_geom_angle_atom_site_label_3
_geom_angle
O3 S1 O4 119.76(14)
O3 S1 C6 109.33(12)
O4 S1 C6 109.85(12)
O3 S1 Cl1 107.83(10)
O4 S1 Cl1 107.82(10)
C6 S1 Cl1 100.50(9)
C4 N1 C3 113.3(2)
C4 N1 C7 123.4(2)
C3 N1 C7 123.0(2)
C6 C1 C2 89.59(18)
C3 C2 C5 105.3(2)
C3 C2 C1 114.2(2)
C5 C2 C1 90.08(17)
O1 C3 N1 122.8(2)
O1 C3 C2 129.3(2)
N1 C3 C2 107.9(2)
O2 C4 N1 125.4(2)
O2 C4 C5 126.5(2)
N1 C4 C5 108.2(2)
C4 C5 C2 104.96(19)
C4 C5 C6 112.28(19)
C2 C5 C6 90.00(17)
C1 C6 C5 90.03(17)
C1 C6 S1 114.96(18)
C5 C6 S1 111.03(17)
N1 C7 C8 114.3(2)
C13 C8 C9 118.3(2)
C13 C8 C7 122.0(2)
C9 C8 C7 119.7(2)
C10 C9 C8 120.7(3)
C11 C10 C9 119.9(3)
C12 C11 C10 119.8(3)
C11 C12 C13 120.4(3)
C12 C13 C8 120.9(2)

loop_
_geom_bond_atom_site_label_1
_geom_bond_atom_site_label_2
_geom_bond_distance
Cl1 S1 2.0096(10)
S1 O3 1.411(2)
S1 O4 1.414(2)
S1 C6 1.765(2)
O1 C3 1.204(3)
O2 C4 1.211(3)
N1 C4 1.374(3)
N1 C3 1.398(3)
N1 C7 1.453(3)
C1 C6 1.534(3)
C1 C2 1.560(3)
C2 C3 1.492(3)
C2 C5 1.528(3)
C4 C5 1.504(3)
C5 C6 1.555(3)
C7 C8 1.511(3)
C8 C13 1.379(3)
C8 C9 1.381(3)
C9 C10 1.379(4)
C10 C11 1.372(5)
C11 C12 1.362(4)
C12 C13 1.370(4)

loop_
_geom_torsion_atom_site_label_1
_geom_torsion_atom_site_label_2
_geom_torsion_atom_site_label_3
_geom_torsion_atom_site_label_4
_geom_torsion
C6 C1 C2 C3 -111.0(2)
C6 C1 C2 C5 -4.08(19)
C4 N1 C3 O1 -180.0(2)
C7 N1 C3 O1 6.0(4)
C4 N1 C3 C2 1.5(3)
C7 N1 C3 C2 -172.6(2)
C5 C2 C3 O1 176.7(2)
C1 C2 C3 O1 -86.1(3)
C5 C2 C3 N1 -4.8(2)
C1 C2 C3 N1 92.4(2)
C3 N1 C4 O2 -178.0(2)
C7 N1 C4 O2 -4.0(4)
C3 N1 C4 C5 2.7(3)
C7 N1 C4 C5 176.6(2)
O2 C4 C5 C2 175.2(2)
N1 C4 C5 C2 -5.5(2)
O2 C4 C5 C6 78.9(3)
N1 C4 C5 C6 -101.8(2)
C3 C2 C5 C4 6.1(2)
C1 C2 C5 C4 -109.1(2)
C3 C2 C5 C6 119.24(19)
C1 C2 C5 C6 4.02(18)
C2 C1 C6 C5 4.01(18)
C2 C1 C6 S1 -109.33(18)
C4 C5 C6 C1 102.1(2)
C2 C5 C6 C1 -4.09(19)
C4 C5 C6 S1 -141.00(17)
C2 C5 C6 S1 112.80(17)
O3 S1 C6 C1 170.73(18)
O4 S1 C6 C1 37.4(2)
Cl1 S1 C6 C1 -76.00(18)
O3 S1 C6 C5 70.39(19)
O4 S1 C6 C5 -62.91(19)
Cl1 S1 C6 C5 -176.35(14)
C4 N1 C7 C8 92.3(3)
C3 N1 C7 C8 -94.3(3)
N1 C7 C8 C13 -32.2(3)
N1 C7 C8 C9 150.6(2)
C13 C8 C9 C10 0.3(4)
C7 C8 C9 C10 177.6(3)
C8 C9 C10 C11 -1.1(5)
C9 C10 C11 C12 1.3(5)
C10 C11 C12 C13 -0.6(5)
C11 C12 C13 C8 -0.2(4)
C9 C8 C13 C12 0.4(4)
C7 C8 C13 C12 -176.9(2)
